data_1504665
loop_
_publ_author_name
'Hong, Bor-Cherng'
'Nimje, Roshan Y.'
'Sadani, Amit A.'
'Liao, Ju-Hsiou'

_publ_section_title
;
 Organocatalytic enantioselective domino Michael-aldol condensation of
 5-oxoalkanal and alpha,beta-unsaturated aldehydes. Efficient assembly of
 densely functionalized cyclohexenes.
;
_journal_issue 12
_journal_name_full 'Organic letters'
_journal_page_first 2345
_journal_page_last 2348
_journal_paper_doi 10.1021/ol8005369
_journal_volume 10
_journal_year 2008
_chemical_absolute_configuration unk
_chemical_formula_sum 'C15 H15 N O4'
_chemical_formula_weight 273.28
_chemical_name_systematic
; 
 ? 
;
_space_group_IT_number 19
_symmetry_cell_setting orthorhombic
_symmetry_space_group_name_Hall 'P 2ac 2ab'
_symmetry_space_group_name_H-M 'P 21 21 21'
_atom_sites_solution_hydrogens geom
_atom_sites_solution_primary direct
_atom_sites_solution_secondary difmap
_audit_creation_method SHELXL-97
_cell_angle_alpha 90.00
_cell_angle_beta 90.00
_cell_angle_gamma 90.00
_cell_formula_units_Z 4
_cell_length_a 7.2909(13)
_cell_length_b 7.3802(13)
_cell_length_c 25.433(5)
_cell_measurement_reflns_used 329
_cell_measurement_temperature 298(2)
_cell_measurement_theta_max 23.529
_cell_measurement_theta_min -23.529
_cell_volume 1368.5(4)
_computing_cell_refinement 'BRUKER SMART'
_computing_data_collection 'BRUKER SMART'
_computing_data_reduction 'BRUKER SAINT'
_computing_molecular_graphics Ortep-3
_computing_publication_material 'Wingx publication routines (Farrugia, 1999)'
_computing_structure_refinement 'SHELXL-97 (Sheldrick, 1997)'
_computing_structure_solution 'SHELXS-97 (Sheldrick, 1990)'
_diffrn_ambient_temperature 298(2)
_diffrn_measured_fraction_theta_full 0.973
_diffrn_measured_fraction_theta_max 0.973
_diffrn_measurement_device_type 'Bruker Smart Apex'
_diffrn_measurement_method 'phi-omega scan'
_diffrn_radiation_monochromator graphite
_diffrn_radiation_source 'fine-focus sealed tube'
_diffrn_radiation_type MoK\a
_diffrn_radiation_wavelength 0.71073
_diffrn_reflns_av_R_equivalents 0.0549
_diffrn_reflns_av_sigmaI/netI 0.0493
_diffrn_reflns_limit_h_max 9
_diffrn_reflns_limit_h_min -9
_diffrn_reflns_limit_k_max 8
_diffrn_reflns_limit_k_min -9
_diffrn_reflns_limit_l_max 26
_diffrn_reflns_limit_l_min -33
_diffrn_reflns_number 8807
_diffrn_reflns_theta_full 28.31
_diffrn_reflns_theta_max 28.31
_diffrn_reflns_theta_min 1.60
_diffrn_standards_decay_% 0
_exptl_absorpt_coefficient_mu 0.097
_exptl_absorpt_correction_T_max 0.9906
_exptl_absorpt_correction_T_min 0.9823
_exptl_absorpt_correction_type empirical
_exptl_absorpt_process_details SADABS
_exptl_crystal_colour colorless
_exptl_crystal_density_diffrn 1.326
_exptl_crystal_density_method 'not measured'
_exptl_crystal_description irregular
_exptl_crystal_F_000 576
_exptl_crystal_size_max 0.19
_exptl_crystal_size_mid 0.16
_exptl_crystal_size_min 0.10
_refine_diff_density_max 0.220
_refine_diff_density_min -0.200
_refine_diff_density_rms 0.044
_refine_ls_abs_structure_details 'Flack H D (1983), Acta Cryst. A39, 876-881'
_refine_ls_extinction_method none
_refine_ls_goodness_of_fit_ref 1.134
_refine_ls_hydrogen_treatment constr
_refine_ls_matrix_type full
_refine_ls_number_parameters 182
_refine_ls_number_reflns 1928
_refine_ls_number_restraints 0
_refine_ls_restrained_S_all 1.134
_refine_ls_R_factor_all 0.1056
_refine_ls_R_factor_gt 0.0755
_refine_ls_shift/su_max 0.000
_refine_ls_shift/su_mean 0.000
_refine_ls_structure_factor_coef Fsqd
_refine_ls_weighting_details 'calc w=1/[\s^2^(Fo^2^)+(0.0439P)^2^+0.7807P] where P=(Fo^2^+2Fc^2^)/3'
_refine_ls_weighting_scheme calc
_refine_ls_wR_factor_gt 0.1348
_refine_ls_wR_factor_ref 0.1496
_reflns_number_gt 1472
_reflns_number_total 1928
_reflns_threshold_expression >2sigma(I)
_cod_data_source_file ol8005369-file001.cif
_cod_data_source_block ryn-02-22
_cod_depositor_comments
;
The following automatic conversions were performed:

'_exptl_absorpt_correction_type' value 'Empirical' changed to
'empirical' according to
/home/saulius/struct/CIF-dictionaries/cif_core.dic dictionary named
'cif_core.dic' version 2.4.1 from 2010-06-29.

Automatic conversion script
Id: cif_fix_values 1715 2011-07-08 13:25:40Z adriana 
;
_cod_database_code 1504665

loop_
_symmetry_equiv_pos_as_xyz
'x, y, z'
'-x+1/2, -y, z+1/2'
'-x, y+1/2, -z+1/2'
'x+1/2, -y+1/2, -z'

loop_
_atom_site_label
_atom_site_type_symbol
_atom_site_fract_x
_atom_site_fract_y
_atom_site_fract_z
_atom_site_U_iso_or_equiv
_atom_site_adp_type
_atom_site_occupancy
_atom_site_symmetry_multiplicity
_atom_site_calc_flag
_atom_site_refinement_flags
C1 C 0.9183(7) 1.0235(6) -0.00664(17) 0.0498(12) Uani 1 1 d .
H1 H 0.9082 1.0823 -0.0389 0.060 Uiso 1 1 calc R
C2 C 1.0706(7) 1.0493(6) 0.02419(17) 0.0457(11) Uani 1 1 d .
H2 H 1.1653 1.1246 0.0131 0.055 Uiso 1 1 calc R
C3 C 1.0803(6) 0.9609(5) 0.07206(15) 0.0348(9) Uani 1 1 d .
C4 C 0.9449(5) 0.8460(5) 0.09064(14) 0.0287(8) Uani 1 1 d .
C5 C 0.7956(6) 0.8232(6) 0.05746(16) 0.0394(10) Uani 1 1 d .
H5 H 0.7019 0.7455 0.0677 0.047 Uiso 1 1 calc R
C6 C 0.7812(7) 0.9107(7) 0.01029(18) 0.0510(13) Uani 1 1 d .
H6 H 0.6777 0.8935 -0.0105 0.061 Uiso 1 1 calc R
C7 C 0.9512(6) 0.7474(5) 0.14369(14) 0.0317(9) Uani 1 1 d .
H7 H 1.0805 0.7279 0.1526 0.038 Uiso 1 1 calc R
C8 C 0.8669(6) 0.8641(6) 0.18729(16) 0.0379(10) Uani 1 1 d .
H8 H 0.9024 0.9897 0.1800 0.045 Uiso 1 1 calc R
C9 C 0.6589(7) 0.8583(7) 0.1866(2) 0.0507(13) Uani 1 1 d .
H9A H 0.6143 0.9078 0.1537 0.061 Uiso 1 1 calc R
H9B H 0.6111 0.9322 0.2150 0.061 Uiso 1 1 calc R
C10 C 0.5911(7) 0.6646(6) 0.1928(2) 0.0613(15) Uani 1 1 d .
H10A H 0.5958 0.6328 0.2297 0.074 Uiso 1 1 calc R
H10B H 0.4637 0.6598 0.1819 0.074 Uiso 1 1 calc R
C11 C 0.6947(6) 0.5269(6) 0.16270(17) 0.0412(10) Uani 1 1 d .
C12 C 0.8598(6) 0.5632(5) 0.14104(14) 0.0318(9) Uani 1 1 d .
C13 C 0.9423(10) 0.8177(6) 0.24051(19) 0.0603(15) Uani 1 1 d .
H13 H 0.8788 0.8619 0.2695 0.072 Uiso 1 1 calc R
C14 C 0.9689(8) 0.4219(7) 0.11571(19) 0.0549(13) Uani 1 1 d .
H14 H 0.9148 0.3092 0.1106 0.066 Uiso 1 1 calc R
C15 C 0.6005(8) 0.3446(6) 0.1612(2) 0.0634(15) Uani 1 1 d .
H15A H 0.6644 0.2662 0.1373 0.095 Uiso 1 1 calc R
H15B H 0.4762 0.3598 0.1496 0.095 Uiso 1 1 calc R
H15C H 0.6012 0.2921 0.1957 0.095 Uiso 1 1 calc R
N1 N 1.2457(5) 0.9996(5) 0.10328(17) 0.0502(10) Uani 1 1 d .
O1 O 1.3887(5) 1.0210(7) 0.07919(16) 0.0847(14) Uani 1 1 d .
O2 O 1.2341(5) 1.0142(5) 0.15054(14) 0.0667(10) Uani 1 1 d .
O3 O 1.0751(7) 0.7301(5) 0.24907(15) 0.0873(15) Uani 1 1 d .
O4 O 1.1230(6) 0.4422(5) 0.10120(16) 0.0776(12) Uani 1 1 d .

loop_
_atom_site_aniso_label
_atom_site_aniso_U_11
_atom_site_aniso_U_22
_atom_site_aniso_U_33
_atom_site_aniso_U_23
_atom_site_aniso_U_13
_atom_site_aniso_U_12
C1 0.066(3) 0.050(3) 0.034(2) 0.009(2) -0.002(2) 0.008(3)
C2 0.054(3) 0.037(2) 0.046(2) 0.005(2) 0.014(2) -0.005(2)
C3 0.036(2) 0.030(2) 0.038(2) -0.0015(18) 0.0027(18) 0.0019(19)
C4 0.031(2) 0.0221(17) 0.033(2) -0.0003(16) -0.0004(18) 0.0024(17)
C5 0.037(2) 0.044(2) 0.037(2) 0.004(2) -0.0069(19) -0.010(2)
C6 0.056(3) 0.056(3) 0.041(2) 0.006(2) -0.015(2) -0.003(3)
C7 0.028(2) 0.0310(19) 0.036(2) 0.0050(18) -0.0018(18) 0.0014(18)
C8 0.054(3) 0.026(2) 0.034(2) 0.0000(17) -0.003(2) -0.001(2)
C9 0.055(3) 0.043(3) 0.054(3) -0.005(2) 0.012(2) 0.013(2)
C10 0.052(3) 0.049(3) 0.083(4) 0.004(3) 0.019(3) 0.002(3)
C11 0.046(3) 0.034(2) 0.043(2) 0.007(2) -0.004(2) 0.000(2)
C12 0.043(2) 0.0247(18) 0.0282(19) 0.0024(16) -0.0017(18) 0.0003(18)
C13 0.105(5) 0.036(3) 0.040(3) -0.004(2) -0.011(3) -0.010(3)
C14 0.077(4) 0.038(3) 0.050(3) 0.005(2) 0.018(3) 0.003(3)
C15 0.063(4) 0.047(3) 0.080(4) 0.011(3) 0.003(3) -0.013(3)
N1 0.037(2) 0.052(2) 0.062(3) 0.007(2) -0.002(2) -0.0077(19)
O1 0.0378(19) 0.125(4) 0.091(3) 0.004(3) 0.010(2) -0.012(2)
O2 0.056(2) 0.089(3) 0.055(2) 0.002(2) -0.0135(18) -0.022(2)
O3 0.130(4) 0.065(2) 0.068(3) 0.012(2) -0.047(3) 0.003(3)
O4 0.082(3) 0.060(2) 0.092(3) 0.003(2) 0.047(2) 0.018(2)

loop_
_atom_type_symbol
_atom_type_description
_atom_type_scat_dispersion_real
_atom_type_scat_dispersion_imag
_atom_type_scat_source
C C 0.0033 0.0000 'International Tables Vol C Tables 4.2.6.8 and 6.1.1.4'
H H 0.0000 0.0000 'International Tables Vol C Tables 4.2.6.8 and 6.1.1.4'
N N 0.0061 0.0000 'International Tables Vol C Tables 4.2.6.8 and 6.1.1.4'
O O 0.0106 0.0000 'International Tables Vol C Tables 4.2.6.8 and 6.1.1.4'

loop_
_geom_angle_atom_site_label_1
_geom_angle_atom_site_label_2
_geom_angle_atom_site_label_3
_geom_angle
C6 C1 C2 119.6(4)
C1 C2 C3 118.6(4)
C2 C3 C4 123.5(4)
C2 C3 N1 115.2(4)
C4 C3 N1 121.3(3)
C3 C4 C5 115.2(3)
C3 C4 C7 124.7(3)
C5 C4 C7 120.1(4)
C6 C5 C4 122.5(4)
C5 C6 C1 120.5(4)
C12 C7 C8 111.1(3)
C12 C7 C4 111.9(3)
C8 C7 C4 110.9(3)
C13 C8 C9 111.7(5)
C13 C8 C7 112.1(4)
C9 C8 C7 112.1(4)
C8 C9 C10 110.5(4)
C11 C10 C9 115.2(4)
C12 C11 C10 122.0(4)
C12 C11 C15 124.8(4)
C10 C11 C15 113.1(4)
C11 C12 C14 121.6(4)
C11 C12 C7 123.5(4)
C14 C12 C7 114.8(4)
O3 C13 C8 126.2(5)
O4 C14 C12 124.1(5)
O2 N1 O1 123.2(4)
O2 N1 C3 119.8(4)
O1 N1 C3 117.0(4)

loop_
_geom_bond_atom_site_label_1
_geom_bond_atom_site_label_2
_geom_bond_distance
C1 C6 1.370(6)
C1 C2 1.373(6)
C2 C3 1.383(6)
C3 C4 1.385(5)
C3 N1 1.471(6)
C4 C5 1.387(5)
C4 C7 1.534(5)
C5 C6 1.366(6)
C7 C12 1.516(5)
C7 C8 1.533(5)
C8 C13 1.501(6)
C8 C9 1.517(6)
C9 C10 1.520(7)
C10 C11 1.479(6)
C11 C12 1.350(6)
C11 C15 1.511(6)
C12 C14 1.461(6)
C13 O3 1.185(6)
C14 O4 1.192(6)
N1 O2 1.210(5)
N1 O1 1.220(5)
